data_1576205
loop_
_publ_author_name
'Escoud&#xe9;, Emile'
'Pedr&#xf3;n, Manuel'
'Bourqui, Lilian'
'Gontard, Geoffrey'
'Vitale, Maxime R.'
'Ciofini, Ilaria'
'Lakhdar, Sami'
'Grimaud, Laurence'

_publ_section_title
;
 Photochemical activation of pincer-ligated phosphoranides: mechanistic
 insight for reduction of aryl halides.
;
_journal_issue 1
_journal_name_full 'Chemical science'
_journal_page_first 579
_journal_page_last 584
_journal_paper_doi 10.1039/d5sc06960b
_journal_volume 17
_journal_year 2026
_chemical_formula_moiety 'C47 H71 K N O8 P, C5 H12'
_chemical_formula_sum 'C52 H83 K N O8 P'
_chemical_formula_weight 920.26
_space_group_crystal_system triclinic
_space_group_IT_number 2
_space_group_name_Hall '-P 1'
_space_group_name_H-M_alt 'P -1'
_atom_sites_solution_hydrogens geom
_atom_sites_solution_primary dual
_atom_sites_solution_secondary difmap
_audit_creation_method SHELXL-2019/3
_audit_update_record
;
2025-07-02 deposited with the CCDC.	2025-11-03 downloaded from the CCDC.
;
_cell_angle_alpha 79.756(1)
_cell_angle_beta 79.904(1)
_cell_angle_gamma 79.803(1)
_cell_formula_units_Z 2
_cell_length_a 9.2969(1)
_cell_length_b 15.9116(2)
_cell_length_c 18.7341(3)
_cell_measurement_reflns_used 9892
_cell_measurement_temperature 200(1)
_cell_measurement_theta_max 68.30
_cell_measurement_theta_min 4.02
_cell_volume 2654.30(6)
_computing_cell_refinement 'Bruker SAINT'
_computing_data_collection 'Bruker APEX2'
_computing_data_reduction 'Bruker SAINT'
_computing_molecular_graphics 'SXGRAPH (Farrugia, 2012)'
_computing_structure_refinement 'SHELXL (Sheldrick, 2015)'
_computing_structure_solution 'SHELXT (Sheldrick, 2015)'
_diffrn_ambient_temperature 200(1)
_diffrn_measured_fraction_theta_full 0.996
_diffrn_measured_fraction_theta_max 0.996
_diffrn_measurement_device_type 'Bruker APEX-II CCD'
_diffrn_measurement_method '\f and \w scans'
_diffrn_radiation_source micro-source
_diffrn_radiation_type CuK\a
_diffrn_radiation_wavelength 1.54178
_diffrn_reflns_av_R_equivalents 0.0288
_diffrn_reflns_av_unetI/netI 0.0302
_diffrn_reflns_Laue_measured_fraction_full 0.996
_diffrn_reflns_Laue_measured_fraction_max 0.996
_diffrn_reflns_limit_h_max 11
_diffrn_reflns_limit_h_min -11
_diffrn_reflns_limit_k_max 18
_diffrn_reflns_limit_k_min -18
_diffrn_reflns_limit_l_max 22
_diffrn_reflns_limit_l_min -20
_diffrn_reflns_number 27484
_diffrn_reflns_point_group_measured_fraction_full 0.996
_diffrn_reflns_point_group_measured_fraction_max 0.996
_diffrn_reflns_theta_full 66.500
_diffrn_reflns_theta_max 66.590
_diffrn_reflns_theta_min 3.454
_exptl_absorpt_coefficient_mu 1.553
_exptl_absorpt_correction_T_max 0.867
_exptl_absorpt_correction_T_min 0.527
_exptl_absorpt_correction_type numerical
_exptl_absorpt_process_details
; 
 SADABS : Krause, L., Herbst-Irmer, R., Sheldrick G.M. & Stalke D.,
 J. Appl. Cryst. 48 (2015) 3-10
;
_exptl_crystal_colour colourless
_exptl_crystal_density_diffrn 1.151
_exptl_crystal_density_method 'not measured'
_exptl_crystal_description prism
_exptl_crystal_F_000 1000
_exptl_crystal_size_max 0.40
_exptl_crystal_size_mid 0.20
_exptl_crystal_size_min 0.15
_refine_diff_density_max 0.297
_refine_diff_density_min -0.328
_refine_diff_density_rms 0.048
_refine_ls_extinction_method none
_refine_ls_goodness_of_fit_ref 1.049
_refine_ls_hydrogen_treatment constr
_refine_ls_matrix_type full
_refine_ls_number_parameters 595
_refine_ls_number_reflns 9328
_refine_ls_number_restraints 56
_refine_ls_restrained_S_all 1.074
_refine_ls_R_factor_all 0.0433
_refine_ls_R_factor_gt 0.0398
_refine_ls_shift/su_max 0.001
_refine_ls_shift/su_mean 0.000
_refine_ls_structure_factor_coef Fsqd
_refine_ls_weighting_details 'w=1/[\s^2^(Fo^2^)+(0.0630P)^2^+0.6365P] where P=(Fo^2^+2Fc^2^)/3'
_refine_ls_weighting_scheme calc
_refine_ls_wR_factor_gt 0.1074
_refine_ls_wR_factor_ref 0.1107
_reflns_number_gt 8480
_reflns_number_total 9328
_reflns_threshold_expression 'I > 2\s(I)'
_cod_data_source_file d5sc06960b3.cif
_cod_data_source_block ee240716
_cod_depositor_comments 'Adding full bibliography for 1576202--1576209.cif.'
_cod_database_code 1576205
_shelx_shelxl_version_number 2019/3
_shelx_space_group_comment
;
The symmetry employed for this shelxl refinement is uniquely defined
by the following loop, which should always be used as a source of
symmetry information in preference to the above space-group names.
They are only intended as comments.
;

loop_
_space_group_symop_operation_xyz
'x, y, z'
'-x, -y, -z'

loop_
_atom_site_label
_atom_site_type_symbol
_atom_site_fract_x
_atom_site_fract_y
_atom_site_fract_z
_atom_site_U_iso_or_equiv
_atom_site_adp_type
_atom_site_occupancy
_atom_site_site_symmetry_order
_atom_site_calc_flag
_atom_site_refinement_flags_posn
_atom_site_refinement_flags_adp
_atom_site_refinement_flags_occupancy
_atom_site_disorder_assembly
_atom_site_disorder_group
K1 K 0.54438(4) 0.03326(2) 0.27153(2) 0.03820(10) Uani 1 1 d . . . . .
P1 P 0.23382(4) 0.16741(2) 0.34176(2) 0.02865(10) Uani 1 1 d . . . . .
O1 O 0.25380(11) 0.26073(6) 0.38303(5) 0.0326(2) Uani 1 1 d . . . . .
O2 O 0.22198(11) 0.08502(6) 0.27856(6) 0.0325(2) Uani 1 1 d . . . . .
O3 O 0.63431(13) 0.08018(8) 0.11118(6) 0.0443(3) Uani 1 1 d . . . . .
O4 O 0.58528(13) -0.08813(8) 0.16810(6) 0.0441(3) Uani 1 1 d . . . . .
O5 O 0.63890(14) -0.15133(7) 0.30933(6) 0.0443(3) Uani 1 1 d . . . . .
O6 O 0.62470(12) -0.04209(8) 0.41258(6) 0.0429(3) Uani 1 1 d . . . . .
O7 O 0.68310(12) 0.12702(7) 0.35034(6) 0.0399(2) Uani 1 1 d . . . . .
O8 O 0.63008(12) 0.19484(7) 0.20752(7) 0.0425(3) Uani 1 1 d . . . . .
N1 N 0.26633(13) 0.23490(7) 0.25630(6) 0.0281(2) Uani 1 1 d . . . . .
C1 C 0.28723(15) 0.32962(9) 0.33341(8) 0.0285(3) Uani 1 1 d . . . . .
C2 C 0.31936(17) 0.40579(9) 0.34989(8) 0.0331(3) Uani 1 1 d . . . . .
C3 C 0.36248(17) 0.46761(9) 0.29036(9) 0.0356(3) Uani 1 1 d . . . . .
H3 H 0.383379 0.520330 0.300331 0.043 Uiso 1 1 calc R U . . .
C4 C 0.37634(16) 0.45597(9) 0.21752(8) 0.0320(3) Uani 1 1 d . . . . .
C5 C 0.34531(15) 0.37819(9) 0.20311(8) 0.0296(3) Uani 1 1 d . . . . .
H5 H 0.356943 0.367549 0.153952 0.036 Uiso 1 1 calc R U . . .
C6 C 0.29781(14) 0.31690(9) 0.26026(8) 0.0267(3) Uani 1 1 d . . . . .
C7 C 0.21000(14) 0.21303(9) 0.19876(7) 0.0264(3) Uani 1 1 d . . . . .
C8 C 0.17164(15) 0.26604(9) 0.13602(7) 0.0281(3) Uani 1 1 d . . . . .
H8 H 0.183734 0.325197 0.128048 0.034 Uiso 1 1 calc R U . . .
C9 C 0.11503(15) 0.23293(9) 0.08415(7) 0.0284(3) Uani 1 1 d . . . . .
C10 C 0.09540(15) 0.14693(9) 0.09846(8) 0.0294(3) Uani 1 1 d . . . . .
H10 H 0.059512 0.124030 0.062654 0.035 Uiso 1 1 calc R U . . .
C11 C 0.12584(15) 0.09174(9) 0.16327(8) 0.0285(3) Uani 1 1 d . . . . .
C12 C 0.18568(14) 0.12601(9) 0.21330(8) 0.0276(3) Uani 1 1 d . . . . .
C13 C 0.3131(2) 0.41909(11) 0.42966(9) 0.0435(4) Uani 1 1 d . . . . .
C14 C 0.4388(2) 0.35735(12) 0.46269(9) 0.0486(4) Uani 1 1 d . . . . .
H14A H 0.428906 0.297677 0.460221 0.073 Uiso 1 1 calc R U . . .
H14B H 0.533929 0.370442 0.434990 0.073 Uiso 1 1 calc R U . . .
H14C H 0.434071 0.364433 0.513996 0.073 Uiso 1 1 calc R U . . .
C15 C 0.1646(3) 0.40147(17) 0.47515(12) 0.0679(6) Uani 1 1 d . . . . .
H15A H 0.149774 0.342631 0.472746 0.102 Uiso 1 1 calc R U . . .
H15B H 0.164568 0.407598 0.526285 0.102 Uiso 1 1 calc R U . . .
H15C H 0.084555 0.442916 0.455488 0.102 Uiso 1 1 calc R U . . .
C16 C 0.3327(3) 0.51124(13) 0.43459(12) 0.0749(7) Uani 1 1 d . . . . .
H16A H 0.253454 0.552204 0.413758 0.112 Uiso 1 1 calc R U . . .
H16B H 0.328688 0.517272 0.486088 0.112 Uiso 1 1 calc R U . . .
H16C H 0.428546 0.523281 0.407082 0.112 Uiso 1 1 calc R U . . .
C17 C 0.42296(19) 0.52428(10) 0.15293(9) 0.0396(3) Uani 1 1 d . . . . .
C18 C 0.5625(2) 0.48677(12) 0.10576(11) 0.0553(5) Uani 1 1 d . . . . .
H18A H 0.544908 0.434873 0.089273 0.083 Uiso 1 1 calc R U . . .
H18B H 0.588081 0.529704 0.063021 0.083 Uiso 1 1 calc R U . . .
H18C H 0.644091 0.471672 0.134704 0.083 Uiso 1 1 calc R U . . .
C19 C 0.2986(2) 0.55192(13) 0.10549(11) 0.0577(5) Uani 1 1 d . . . . .
H19A H 0.208350 0.576137 0.135177 0.087 Uiso 1 1 calc R U . . .
H19B H 0.327991 0.595669 0.064142 0.087 Uiso 1 1 calc R U . . .
H19C H 0.280278 0.501592 0.086892 0.087 Uiso 1 1 calc R U . . .
C20 C 0.4539(3) 0.60493(11) 0.17772(11) 0.0574(5) Uani 1 1 d . . . . .
H20A H 0.365466 0.630020 0.208140 0.086 Uiso 1 1 calc R U . . .
H20B H 0.536018 0.589227 0.206304 0.086 Uiso 1 1 calc R U . . .
H20C H 0.480008 0.647259 0.134621 0.086 Uiso 1 1 calc R U . . .
C21 C 0.07891(18) 0.29330(10) 0.01400(8) 0.0363(3) Uani 1 1 d . . . . .
C22 C -0.0288(2) 0.37362(11) 0.03374(11) 0.0537(5) Uani 1 1 d . . . . .
H22A H 0.013824 0.402307 0.065423 0.080 Uiso 1 1 calc R U . . .
H22B H -0.046318 0.413521 -0.011219 0.080 Uiso 1 1 calc R U . . .
H22C H -0.122544 0.356284 0.059602 0.080 Uiso 1 1 calc R U . . .
C23 C 0.2227(2) 0.32097(15) -0.02965(10) 0.0603(5) Uani 1 1 d . . . . .
H23A H 0.269862 0.348565 0.000992 0.090 Uiso 1 1 calc R U . . .
H23B H 0.289604 0.270077 -0.044470 0.090 Uiso 1 1 calc R U . . .
H23C H 0.200730 0.361950 -0.073406 0.090 Uiso 1 1 calc R U . . .
C24 C 0.0086(2) 0.25071(11) -0.03518(9) 0.0445(4) Uani 1 1 d . . . . .
H24A H -0.083768 0.232464 -0.008282 0.067 Uiso 1 1 calc R U . . .
H24B H -0.012211 0.292077 -0.078901 0.067 Uiso 1 1 calc R U . . .
H24C H 0.076664 0.200204 -0.049965 0.067 Uiso 1 1 calc R U . . .
C25 C 0.08497(16) 0.00008(9) 0.18062(8) 0.0333(3) Uani 1 1 d . . . . .
C26 C 0.0365(2) -0.02690(11) 0.11502(11) 0.0534(5) Uani 1 1 d . . . . .
H26A H -0.047071 0.014884 0.099297 0.080 Uiso 1 1 calc R U . . .
H26B H 0.118985 -0.028512 0.074506 0.080 Uiso 1 1 calc R U . . .
H26C H 0.006666 -0.084326 0.129297 0.080 Uiso 1 1 calc R U . . .
C27 C -0.0444(2) -0.00108(11) 0.24343(11) 0.0506(4) Uani 1 1 d . . . . .
H27A H -0.127764 0.041790 0.228976 0.076 Uiso 1 1 calc R U . . .
H27B H -0.074169 -0.058625 0.254634 0.076 Uiso 1 1 calc R U . . .
H27C H -0.014108 0.012862 0.286968 0.076 Uiso 1 1 calc R U . . .
C28 C 0.2148(2) -0.06662(10) 0.20307(13) 0.0521(5) Uani 1 1 d . . . . .
H28A H 0.297758 -0.065850 0.162766 0.078 Uiso 1 1 calc R U . . .
H28B H 0.245144 -0.052695 0.246600 0.078 Uiso 1 1 calc R U . . .
H28C H 0.185083 -0.124182 0.214266 0.078 Uiso 1 1 calc R U . . .
C29 C 0.02650(16) 0.19378(11) 0.36090(8) 0.0378(3) Uani 1 1 d . . . . .
H29A H -0.003769 0.251940 0.334073 0.045 Uiso 1 1 calc R U . . .
H29B H -0.016622 0.152040 0.340780 0.045 Uiso 1 1 calc R U . . .
C30 C -0.03829(15) 0.19240(10) 0.43982(8) 0.0323(3) Uani 1 1 d . . . . .
C31 C -0.1154(2) 0.26520(12) 0.46705(12) 0.0580(5) Uani 1 1 d . . . . .
H31 H -0.122547 0.319390 0.435917 0.070 Uiso 1 1 calc R U . . .
C32 C -0.1835(3) 0.25966(16) 0.54056(14) 0.0729(7) Uani 1 1 d . . . . .
H32 H -0.237611 0.310061 0.558462 0.087 Uiso 1 1 calc R U . . .
C33 C -0.1727(2) 0.18323(16) 0.58620(11) 0.0616(5) Uani 1 1 d . . . . .
H33 H -0.217384 0.180409 0.636061 0.074 Uiso 1 1 calc R U . . .
C34 C -0.0980(2) 0.11070(14) 0.56046(10) 0.0543(5) Uani 1 1 d . . . . .
H34 H -0.091661 0.056729 0.591917 0.065 Uiso 1 1 calc R U . . .
C35 C -0.03106(18) 0.11594(11) 0.48805(9) 0.0418(4) Uani 1 1 d . . . . .
H35 H 0.021959 0.064855 0.470907 0.050 Uiso 1 1 calc R U . . .
C36 C 0.5717(2) 0.03074(13) 0.07238(10) 0.0512(4) Uani 1 1 d . . . . .
H36A H 0.596758 0.048827 0.018907 0.061 Uiso 1 1 calc R U . . .
H36B H 0.462752 0.039684 0.085340 0.061 Uiso 1 1 calc R U . . .
C37 C 0.6321(2) -0.06224(13) 0.09254(9) 0.0496(4) Uani 1 1 d . . . . .
H37A H 0.596152 -0.097831 0.063079 0.060 Uiso 1 1 calc R U . . .
H37B H 0.741430 -0.070495 0.082257 0.060 Uiso 1 1 calc R U . . .
C38 C 0.6322(2) -0.17714(12) 0.19034(11) 0.0533(4) Uani 1 1 d . . . . .
H38A H 0.741458 -0.189708 0.181591 0.064 Uiso 1 1 calc R U . . .
H38B H 0.593059 -0.211955 0.161416 0.064 Uiso 1 1 calc R U . . .
C39 C 0.5773(2) -0.20020(12) 0.26962(11) 0.0526(4) Uani 1 1 d . . . . .
H39A H 0.468087 -0.187241 0.278609 0.063 Uiso 1 1 calc R U . . .
H39B H 0.606903 -0.262686 0.285614 0.063 Uiso 1 1 calc R U . . .
C40 C 0.6192(2) -0.18112(12) 0.38598(9) 0.0495(4) Uani 1 1 d . . . . .
H40A H 0.661175 -0.243002 0.395672 0.059 Uiso 1 1 calc R U . . .
H40B H 0.512537 -0.174658 0.405847 0.059 Uiso 1 1 calc R U . . .
C41 C 0.6956(2) -0.12909(12) 0.42199(9) 0.0468(4) Uani 1 1 d . . . . .
H41A H 0.691088 -0.152110 0.474894 0.056 Uiso 1 1 calc R U . . .
H41B H 0.800800 -0.132301 0.399682 0.056 Uiso 1 1 calc R U . . .
C42 C 0.68907(19) 0.01080(12) 0.44819(9) 0.0446(4) Uani 1 1 d . . . . .
H42A H 0.797828 0.001600 0.434380 0.054 Uiso 1 1 calc R U . . .
H42B H 0.665899 -0.004798 0.502058 0.054 Uiso 1 1 calc R U . . .
C43 C 0.62871(18) 0.10320(12) 0.42569(9) 0.0432(4) Uani 1 1 d . . . . .
H43A H 0.519358 0.111033 0.433262 0.052 Uiso 1 1 calc R U . . .
H43B H 0.660163 0.140079 0.455640 0.052 Uiso 1 1 calc R U . . .
C44 C 0.64861(19) 0.21691(11) 0.32702(11) 0.0455(4) Uani 1 1 d . . . . .
H44A H 0.694686 0.249061 0.355324 0.055 Uiso 1 1 calc R U . . .
H44B H 0.540250 0.234809 0.335864 0.055 Uiso 1 1 calc R U . . .
C45 C 0.7047(2) 0.23718(11) 0.24749(11) 0.0484(4) Uani 1 1 d . . . . .
H45A H 0.686734 0.300372 0.231419 0.058 Uiso 1 1 calc R U . . .
H45B H 0.812392 0.217234 0.238269 0.058 Uiso 1 1 calc R U . . .
C46 C 0.6716(2) 0.21638(12) 0.13097(10) 0.0487(4) Uani 1 1 d . . . . .
H46A H 0.779383 0.199167 0.117721 0.058 Uiso 1 1 calc R U . . .
H46B H 0.647942 0.279563 0.116117 0.058 Uiso 1 1 calc R U . . .
C47 C 0.5893(2) 0.17015(12) 0.09222(10) 0.0479(4) Uani 1 1 d . . . . .
H47A H 0.481532 0.184924 0.107311 0.057 Uiso 1 1 calc R U . . .
H47B H 0.611734 0.187394 0.038501 0.057 Uiso 1 1 calc R U . . .
C48 C 0.0101(4) 0.7091(2) 0.2759(3) 0.1171(12) Uani 1 1 d D . . . .
H48A H 0.106847 0.716452 0.285819 0.176 Uiso 1 1 calc R U . A 1
H48B H 0.004332 0.726913 0.223559 0.176 Uiso 1 1 calc R U . A 1
H48C H -0.067849 0.744751 0.304536 0.176 Uiso 1 1 calc R U . A 1
C49A C -0.0094(4) 0.6180(3) 0.2968(2) 0.1196(12) Uani 0.6 1 d D . P B 1
H49A H 0.072964 0.583370 0.268682 0.144 Uiso 0.6 1 calc R U P B 1
H49B H 0.001125 0.601125 0.349276 0.144 Uiso 0.6 1 calc R U P B 1
C50A C -0.1367(7) 0.5950(4) 0.2872(4) 0.1012(17) Uani 0.6 1 d D . P B 1
H50A H -0.149652 0.615072 0.235263 0.121 Uiso 0.6 1 calc R U P B 1
H50B H -0.218322 0.627638 0.317337 0.121 Uiso 0.6 1 calc R U P B 1
C51A C -0.1558(19) 0.5071(6) 0.3034(6) 0.176(5) Uani 0.6 1 d D . P B 1
H51A H -0.262815 0.505295 0.318743 0.212 Uiso 0.6 1 calc R U P B 1
H51B H -0.106458 0.481154 0.346619 0.212 Uiso 0.6 1 calc R U P B 1
C52A C -0.1039(12) 0.4505(6) 0.2474(6) 0.143(3) Uani 0.6 1 d D . P B 1
H52A H -0.125567 0.392125 0.267475 0.214 Uiso 0.6 1 calc R U P B 1
H52B H -0.154298 0.472912 0.204609 0.214 Uiso 0.6 1 calc R U P B 1
H52C H 0.003004 0.448625 0.232652 0.214 Uiso 0.6 1 calc R U P B 1
C49B C -0.0094(4) 0.6180(3) 0.2968(2) 0.1196(12) Uani 0.4 1 d D . P B 2
H49C H 0.088301 0.581799 0.299294 0.144 Uiso 0.4 1 calc R U P B 2
H49D H -0.069168 0.609813 0.346021 0.144 Uiso 0.4 1 calc R U P B 2
C50B C -0.0774(8) 0.5925(5) 0.2479(5) 0.085(2) Uani 0.4 1 d D . P B 2
H50C H -0.032781 0.615624 0.197856 0.103 Uiso 0.4 1 calc R U P B 2
H50D H -0.182626 0.619047 0.254542 0.103 Uiso 0.4 1 calc R U P B 2
C51B C -0.0709(16) 0.5012(8) 0.2522(16) 0.248(13) Uani 0.4 1 d D . P B 2
H51C H -0.054777 0.487749 0.201554 0.297 Uiso 0.4 1 calc R U P B 2
H51D H 0.016972 0.472331 0.274961 0.297 Uiso 0.4 1 calc R U P B 2
C52B C -0.1958(15) 0.4635(12) 0.2918(11) 0.153(7) Uani 0.4 1 d D . P B 2
H52D H -0.177552 0.401090 0.290687 0.230 Uiso 0.4 1 calc R U P B 2
H52E H -0.211694 0.473957 0.342782 0.230 Uiso 0.4 1 calc R U P B 2
H52F H -0.283740 0.489438 0.269072 0.230 Uiso 0.4 1 calc R U P B 2

loop_
_atom_site_aniso_label
_atom_site_aniso_U_11
_atom_site_aniso_U_22
_atom_site_aniso_U_33
_atom_site_aniso_U_23
_atom_site_aniso_U_13
_atom_site_aniso_U_12
K1 0.03756(18) 0.04034(18) 0.03800(18) -0.00790(13) -0.00625(13) -0.00672(13)
P1 0.02676(18) 0.03040(18) 0.02917(18) 0.00222(13) -0.00822(13) -0.00804(13)
O1 0.0371(5) 0.0353(5) 0.0270(5) -0.0015(4) -0.0053(4) -0.0120(4)
O2 0.0355(5) 0.0284(5) 0.0354(5) 0.0016(4) -0.0123(4) -0.0086(4)
O3 0.0440(6) 0.0478(6) 0.0423(6) -0.0054(5) -0.0155(5) -0.0028(5)
O4 0.0441(6) 0.0492(6) 0.0400(6) -0.0093(5) -0.0082(5) -0.0046(5)
O5 0.0562(7) 0.0414(6) 0.0363(6) -0.0037(5) -0.0045(5) -0.0143(5)
O6 0.0404(6) 0.0499(7) 0.0405(6) -0.0083(5) -0.0096(5) -0.0073(5)
O7 0.0342(5) 0.0412(6) 0.0442(6) -0.0127(5) -0.0025(4) -0.0028(4)
O8 0.0374(6) 0.0420(6) 0.0486(6) -0.0061(5) -0.0051(5) -0.0095(5)
N1 0.0296(6) 0.0287(6) 0.0279(6) -0.0023(4) -0.0055(4) -0.0109(5)
C1 0.0253(6) 0.0304(7) 0.0302(7) -0.0033(5) -0.0071(5) -0.0035(5)
C2 0.0373(8) 0.0300(7) 0.0340(7) -0.0064(6) -0.0114(6) -0.0022(6)
C3 0.0413(8) 0.0263(7) 0.0426(8) -0.0068(6) -0.0131(6) -0.0061(6)
C4 0.0321(7) 0.0277(7) 0.0374(8) -0.0013(6) -0.0092(6) -0.0072(6)
C5 0.0290(7) 0.0312(7) 0.0302(7) -0.0040(5) -0.0055(5) -0.0084(5)
C6 0.0234(6) 0.0270(6) 0.0311(7) -0.0035(5) -0.0066(5) -0.0060(5)
C7 0.0232(6) 0.0292(7) 0.0279(6) -0.0048(5) -0.0024(5) -0.0078(5)
C8 0.0297(7) 0.0269(6) 0.0284(7) -0.0028(5) -0.0025(5) -0.0091(5)
C9 0.0270(7) 0.0312(7) 0.0269(7) -0.0040(5) -0.0019(5) -0.0064(5)
C10 0.0281(7) 0.0323(7) 0.0302(7) -0.0080(5) -0.0047(5) -0.0075(5)
C11 0.0250(6) 0.0269(7) 0.0342(7) -0.0057(5) -0.0026(5) -0.0061(5)
C12 0.0238(6) 0.0274(7) 0.0312(7) -0.0023(5) -0.0042(5) -0.0053(5)
C13 0.0613(10) 0.0365(8) 0.0365(8) -0.0122(6) -0.0132(7) -0.0052(7)
C14 0.0681(12) 0.0465(9) 0.0370(8) -0.0058(7) -0.0217(8) -0.0107(8)
C15 0.0662(13) 0.0913(16) 0.0487(11) -0.0365(11) 0.0038(9) -0.0050(11)
C16 0.144(2) 0.0400(10) 0.0519(11) -0.0160(9) -0.0393(13) -0.0097(12)
C17 0.0471(9) 0.0298(7) 0.0425(8) 0.0005(6) -0.0071(7) -0.0133(6)
C18 0.0590(11) 0.0433(9) 0.0593(11) -0.0009(8) 0.0101(9) -0.0215(8)
C19 0.0689(13) 0.0490(10) 0.0536(11) 0.0160(8) -0.0224(9) -0.0150(9)
C20 0.0808(14) 0.0344(9) 0.0599(11) -0.0016(8) -0.0056(10) -0.0265(9)
C21 0.0443(8) 0.0377(8) 0.0286(7) 0.0000(6) -0.0083(6) -0.0131(7)
C22 0.0755(13) 0.0369(9) 0.0512(10) -0.0024(7) -0.0302(9) 0.0010(8)
C23 0.0687(13) 0.0809(14) 0.0348(9) 0.0105(9) -0.0061(8) -0.0417(11)
C24 0.0560(10) 0.0483(9) 0.0327(8) -0.0039(7) -0.0151(7) -0.0112(8)
C25 0.0318(7) 0.0273(7) 0.0430(8) -0.0038(6) -0.0077(6) -0.0096(6)
C26 0.0740(13) 0.0363(9) 0.0601(11) -0.0085(8) -0.0220(10) -0.0223(8)
C27 0.0458(10) 0.0405(9) 0.0647(11) -0.0053(8) 0.0061(8) -0.0210(7)
C28 0.0445(9) 0.0277(8) 0.0864(14) -0.0040(8) -0.0198(9) -0.0067(7)
C29 0.0283(7) 0.0518(9) 0.0330(8) 0.0029(6) -0.0077(6) -0.0111(6)
C30 0.0252(7) 0.0360(7) 0.0373(8) -0.0043(6) -0.0064(6) -0.0083(6)
C31 0.0619(12) 0.0370(9) 0.0717(13) -0.0095(9) -0.0019(10) -0.0053(8)
C32 0.0743(15) 0.0626(13) 0.0805(16) -0.0391(12) 0.0122(12) -0.0019(11)
C33 0.0539(11) 0.0863(15) 0.0444(10) -0.0188(10) 0.0029(8) -0.0109(10)
C34 0.0481(10) 0.0706(12) 0.0379(9) 0.0053(8) -0.0050(7) -0.0073(9)
C35 0.0401(8) 0.0440(9) 0.0376(8) -0.0012(7) -0.0037(7) -0.0030(7)
C36 0.0537(10) 0.0653(11) 0.0396(9) -0.0054(8) -0.0182(8) -0.0133(9)
C37 0.0573(11) 0.0603(11) 0.0369(8) -0.0137(8) -0.0127(7) -0.0122(9)
C38 0.0696(12) 0.0449(10) 0.0493(10) -0.0151(8) -0.0136(9) -0.0060(8)
C39 0.0646(12) 0.0449(9) 0.0526(10) -0.0086(8) -0.0103(9) -0.0166(8)
C40 0.0608(11) 0.0469(9) 0.0372(9) 0.0013(7) -0.0007(8) -0.0128(8)
C41 0.0491(10) 0.0507(10) 0.0365(8) 0.0003(7) -0.0059(7) -0.0036(8)
C42 0.0393(8) 0.0623(11) 0.0360(8) -0.0097(7) -0.0090(6) -0.0123(8)
C43 0.0326(8) 0.0596(10) 0.0419(9) -0.0212(8) -0.0029(6) -0.0082(7)
C44 0.0364(8) 0.0391(8) 0.0663(11) -0.0199(8) -0.0170(8) 0.0009(7)
C45 0.0441(9) 0.0378(8) 0.0668(11) -0.0054(8) -0.0168(8) -0.0095(7)
C46 0.0464(9) 0.0419(9) 0.0513(10) 0.0026(7) -0.0013(8) -0.0048(7)
C47 0.0453(9) 0.0512(10) 0.0409(9) 0.0028(7) -0.0067(7) 0.0003(8)
C48 0.105(2) 0.101(2) 0.159(4) -0.046(2) -0.044(2) -0.0009(19)
C49A 0.102(2) 0.138(3) 0.102(2) -0.001(2) -0.016(2) 0.011(2)
C50A 0.093(4) 0.091(3) 0.126(5) -0.037(4) -0.028(4) 0.003(3)
C51A 0.221(14) 0.140(7) 0.170(9) -0.015(6) -0.001(8) -0.068(8)
C52A 0.133(7) 0.097(5) 0.210(10) -0.022(6) -0.062(7) -0.014(5)
C49B 0.102(2) 0.138(3) 0.102(2) -0.001(2) -0.016(2) 0.011(2)
C50B 0.065(4) 0.085(4) 0.108(6) -0.039(4) 0.017(4) -0.020(4)
C51B 0.129(10) 0.105(8) 0.48(4) -0.073(15) 0.100(15) -0.046(8)
C52B 0.114(9) 0.132(11) 0.212(17) 0.053(12) -0.075(10) -0.044(9)

loop_
_atom_type_symbol
_atom_type_description
_atom_type_scat_dispersion_real
_atom_type_scat_dispersion_imag
_atom_type_scat_source
C C 0.0181 0.0091 'International Tables Vol C Tables 4.2.6.8 and 6.1.1.4'
H H 0.0000 0.0000 'International Tables Vol C Tables 4.2.6.8 and 6.1.1.4'
N N 0.0311 0.0180 'International Tables Vol C Tables 4.2.6.8 and 6.1.1.4'
O O 0.0492 0.0322 'International Tables Vol C Tables 4.2.6.8 and 6.1.1.4'
P P 0.2955 0.4335 'International Tables Vol C Tables 4.2.6.8 and 6.1.1.4'
K K 0.3868 1.0657 'International Tables Vol C Tables 4.2.6.8 and 6.1.1.4'

loop_
_geom_angle_atom_site_label_1
_geom_angle_atom_site_label_2
_geom_angle_atom_site_label_3
_geom_angle
_geom_angle_site_symmetry_1
_geom_angle_site_symmetry_3
_geom_angle_publ_flag
O8 K1 O7 58.86(3) . . ?
O8 K1 O6 118.05(3) . . ?
O7 K1 O6 59.44(3) . . ?
O8 K1 O4 113.43(4) . . ?
O7 K1 O4 146.68(3) . . ?
O6 K1 O4 114.29(3) . . ?
O8 K1 O5 146.48(3) . . ?
O7 K1 O5 109.91(3) . . ?
O6 K1 O5 57.83(3) . . ?
O4 K1 O5 56.59(3) . . ?
O8 K1 O2 97.89(3) . . ?
O7 K1 O2 114.78(3) . . ?
O6 K1 O2 111.82(3) . . ?
O4 K1 O2 98.09(3) . . ?
O5 K1 O2 114.72(3) . . ?
O8 K1 O3 57.19(3) . . ?
O7 K1 O3 110.05(3) . . ?
O6 K1 O3 149.00(3) . . ?
O4 K1 O3 56.60(3) . . ?
O5 K1 O3 107.51(3) . . ?
O2 K1 O3 99.10(3) . . ?
O8 K1 P1 81.02(2) . . ?
O7 K1 P1 80.83(2) . . ?
O6 K1 P1 94.52(3) . . ?
O4 K1 P1 131.94(3) . . ?
O5 K1 P1 130.80(3) . . ?
O2 K1 P1 33.96(2) . . ?
O3 K1 P1 113.31(2) . . ?
O8 K1 C43 79.25(4) . . ?
O7 K1 C43 22.81(4) . . ?
O6 K1 C43 42.05(4) . . ?
O4 K1 C43 152.50(4) . . ?
O5 K1 C43 98.94(4) . . ?
O2 K1 C43 104.35(3) . . ?
O3 K1 C43 132.83(4) . . ?
P1 K1 C43 72.38(3) . . ?
N1 P1 O1 85.76(5) . . ?
N1 P1 C29 99.33(6) . . ?
O1 P1 C29 90.79(6) . . ?
N1 P1 O2 82.02(5) . . ?
O1 P1 O2 167.77(5) . . ?
C29 P1 O2 91.60(6) . . ?
N1 P1 K1 84.44(4) . . ?
O1 P1 K1 120.51(3) . . ?
C29 P1 K1 148.70(5) . . ?
O2 P1 K1 57.94(3) . . ?
C1 O1 P1 113.77(8) . . ?
C12 O2 P1 110.93(8) . . ?
C12 O2 K1 111.59(8) . . ?
P1 O2 K1 88.11(4) . . ?
C36 O3 C47 112.27(13) . . ?
C36 O3 K1 110.05(10) . . ?
C47 O3 K1 107.96(9) . . ?
C37 O4 C38 111.98(14) . . ?
C37 O4 K1 120.60(10) . . ?
C38 O4 K1 120.27(10) . . ?
C39 O5 C40 112.78(13) . . ?
C39 O5 K1 111.92(10) . . ?
C40 O5 K1 113.66(10) . . ?
C41 O6 C42 111.59(13) . . ?
C41 O6 K1 118.40(9) . . ?
C42 O6 K1 116.18(10) . . ?
C44 O7 C43 112.05(13) . . ?
C44 O7 K1 110.13(9) . . ?
C43 O7 K1 105.83(9) . . ?
C46 O8 C45 111.49(13) . . ?
C46 O8 K1 122.09(10) . . ?
C45 O8 K1 119.12(10) . . ?
C7 N1 C6 125.63(11) . . ?
C7 N1 P1 115.30(9) . . ?
C6 N1 P1 115.24(9) . . ?
O1 C1 C2 125.28(13) . . ?
O1 C1 C6 113.86(12) . . ?
C2 C1 C6 120.73(13) . . ?
C1 C2 C3 116.82(13) . . ?
C1 C2 C13 121.13(14) . . ?
C3 C2 C13 122.01(13) . . ?
C4 C3 C2 123.57(13) . . ?
C3 C4 C5 118.00(13) . . ?
C3 C4 C17 123.03(13) . . ?
C5 C4 C17 118.97(13) . . ?
C6 C5 C4 120.10(13) . . ?
C5 C6 N1 127.86(13) . . ?
C5 C6 C1 120.71(13) . . ?
N1 C6 C1 111.24(12) . . ?
C8 C7 N1 128.07(12) . . ?
C8 C7 C12 120.61(12) . . ?
N1 C7 C12 111.23(12) . . ?
C7 C8 C9 120.24(12) . . ?
C10 C9 C8 118.30(13) . . ?
C10 C9 C21 123.18(12) . . ?
C8 C9 C21 118.52(12) . . ?
C9 C10 C11 123.39(13) . . ?
C12 C11 C10 117.01(12) . . ?
C12 C11 C25 121.54(13) . . ?
C10 C11 C25 121.31(12) . . ?
O2 C12 C11 126.84(12) . . ?
O2 C12 C7 112.80(12) . . ?
C11 C12 C7 120.33(13) . . ?
C16 C13 C14 107.77(16) . . ?
C16 C13 C15 108.10(18) . . ?
C14 C13 C15 109.50(16) . . ?
C16 C13 C2 111.72(15) . . ?
C14 C13 C2 108.98(13) . . ?
C15 C13 C2 110.71(15) . . ?
C18 C17 C20 108.20(15) . . ?
C18 C17 C4 110.05(13) . . ?
C20 C17 C4 112.59(14) . . ?
C18 C17 C19 108.67(16) . . ?
C20 C17 C19 108.02(15) . . ?
C4 C17 C19 109.22(13) . . ?
C24 C21 C23 108.09(14) . . ?
C24 C21 C9 113.00(13) . . ?
C23 C21 C9 108.54(13) . . ?
C24 C21 C22 107.78(14) . . ?
C23 C21 C22 109.38(16) . . ?
C9 C21 C22 109.98(13) . . ?
C28 C25 C27 109.51(15) . . ?
C28 C25 C26 107.57(14) . . ?
C27 C25 C26 108.00(14) . . ?
C28 C25 C11 111.42(12) . . ?
C27 C25 C11 107.98(12) . . ?
C26 C25 C11 112.29(13) . . ?
C30 C29 P1 115.63(10) . . ?
C35 C30 C31 116.87(16) . . ?
C35 C30 C29 120.66(14) . . ?
C31 C30 C29 122.35(15) . . ?
C30 C31 C32 120.40(19) . . ?
C33 C32 C31 120.75(19) . . ?
C32 C33 C34 119.81(19) . . ?
C33 C34 C35 119.54(19) . . ?
C30 C35 C34 122.61(17) . . ?
O3 C36 C37 108.36(14) . . ?
O4 C37 C36 108.86(15) . . ?
O4 C38 C39 109.16(15) . . ?
O5 C39 C38 108.29(15) . . ?
O5 C40 C41 108.49(14) . . ?
O6 C41 C40 108.66(15) . . ?
O6 C42 C43 109.06(13) . . ?
O7 C43 C42 108.33(13) . . ?
O7 C43 K1 51.37(7) . . ?
C42 C43 K1 85.62(9) . . ?
O7 C44 C45 109.38(13) . . ?
O8 C45 C44 108.86(14) . . ?
O8 C46 C47 108.83(14) . . ?
O3 C47 C46 107.91(14) . . ?
C50A C49A C48 118.3(4) . . ?
C49A C50A C51A 119.6(9) . . ?
C50A C51A C52A 119.9(11) . . ?
C50B C49B C48 111.1(5) . . ?
C49B C50B C51B 115.9(14) . . ?
C52B C51B C50B 117.5(15) . . ?

loop_
_geom_bond_atom_site_label_1
_geom_bond_atom_site_label_2
_geom_bond_distance
_geom_bond_site_symmetry_2
_geom_bond_publ_flag
K1 O8 2.8243(12) . ?
K1 O7 2.8637(12) . ?
K1 O6 2.8679(12) . ?
K1 O4 2.9057(12) . ?
K1 O5 2.9094(12) . ?
K1 O2 2.9505(11) . ?
K1 O3 2.9705(12) . ?
K1 P1 3.4797(5) . ?
K1 C43 3.5269(16) . ?
P1 N1 1.7724(12) . ?
P1 O1 1.8421(10) . ?
P1 C29 1.8827(15) . ?
P1 O2 1.9447(11) . ?
O1 C1 1.3487(17) . ?
O2 C12 1.3480(17) . ?
O3 C36 1.414(2) . ?
O3 C47 1.418(2) . ?
O4 C37 1.415(2) . ?
O4 C38 1.416(2) . ?
O5 C39 1.414(2) . ?
O5 C40 1.420(2) . ?
O6 C41 1.419(2) . ?
O6 C42 1.425(2) . ?
O7 C44 1.416(2) . ?
O7 C43 1.421(2) . ?
O8 C46 1.415(2) . ?
O8 C45 1.422(2) . ?
N1 C7 1.3977(18) . ?
N1 C6 1.4038(17) . ?
C1 C2 1.396(2) . ?
C1 C6 1.405(2) . ?
C2 C3 1.402(2) . ?
C2 C13 1.536(2) . ?
C3 C4 1.390(2) . ?
C4 C5 1.400(2) . ?
C4 C17 1.533(2) . ?
C5 C6 1.381(2) . ?
C7 C8 1.381(2) . ?
C7 C12 1.4133(19) . ?
C8 C9 1.3993(19) . ?
C9 C10 1.385(2) . ?
C9 C21 1.534(2) . ?
C10 C11 1.407(2) . ?
C11 C12 1.399(2) . ?
C11 C25 1.5367(19) . ?
C13 C16 1.530(2) . ?
C13 C14 1.531(2) . ?
C13 C15 1.533(3) . ?
C17 C18 1.527(3) . ?
C17 C20 1.528(2) . ?
C17 C19 1.536(3) . ?
C21 C24 1.525(2) . ?
C21 C23 1.532(2) . ?
C21 C22 1.535(2) . ?
C25 C28 1.525(2) . ?
C25 C27 1.528(2) . ?
C25 C26 1.532(2) . ?
C29 C30 1.493(2) . ?
C30 C35 1.379(2) . ?
C30 C31 1.380(2) . ?
C31 C32 1.406(3) . ?
C32 C33 1.355(4) . ?
C33 C34 1.358(3) . ?
C34 C35 1.384(2) . ?
C36 C37 1.493(3) . ?
C38 C39 1.486(3) . ?
C40 C41 1.490(3) . ?
C42 C43 1.491(3) . ?
C44 C45 1.487(3) . ?
C46 C47 1.496(3) . ?
C48 C49B 1.467(5) . ?
C48 C49A 1.467(5) . ?
C49A C50A 1.348(7) . ?
C50A C51A 1.413(10) . ?
C51A C52A 1.467(12) . ?
C49B C50B 1.353(9) . ?
C50B C51B 1.432(13) . ?
C51B C52B 1.430(14) . ?
